data_2013175
loop_
_publ_author_name
'Anwar Usman'
'Hoong-Kun Fun'
'Suchada Chantrapromma'
'Hai-Liang Zhu'
'Xian-Jiang Wang'

_publ_section_title
;
 Polymeric structure of (ethylenediamine)silver(I) 3-nitrobenzoate
 monohydrate
;
_journal_issue 3
_journal_name_full 'Acta Crystallographica Section C'
_journal_page_first m97
_journal_page_last m99
_journal_paper_doi 10.1107/S0108270103003433
_journal_volume 59
_journal_year 2003
_chemical_formula_iupac '[Ag (C2 H8 N2)] (C7 H4 N O4), H2 O'
_chemical_formula_moiety 'C2 H8 Ag N2 1+, C7 H4 N O4 1-, H2 O'
_chemical_formula_sum 'C9 H14 Ag N3 O5'
_chemical_formula_weight 352.10
_chemical_name_systematic
;
catena-poly[[silver(I)-\m-ethylenediamine-\k^2^N:N'] 3-nitrobenzoate
monohydrate]
;
_space_group_IT_number 2
_symmetry_cell_setting triclinic
_symmetry_space_group_name_Hall '-P 1'
_symmetry_space_group_name_H-M 'P -1'
_atom_sites_solution_hydrogens geom
_atom_sites_solution_primary direct
_atom_sites_solution_secondary difmap
_audit_creation_method SHELXL-97
_cell_angle_alpha 67.8250(10)
_cell_angle_beta 72.0470(10)
_cell_angle_gamma 83.0780(10)
_cell_formula_units_Z 2
_cell_length_a 7.1816(4)
_cell_length_b 9.6857(5)
_cell_length_c 10.1259(5)
_cell_measurement_reflns_used 3342
_cell_measurement_temperature 293(2)
_cell_measurement_theta_max 28.30
_cell_measurement_theta_min 2.57
_cell_volume 620.48(6)
_computing_cell_refinement 'SAINT (Siemens, 1996)'
_computing_data_collection 'SMART (Siemens, 1996)'
_computing_data_reduction SAINT
_computing_molecular_graphics SHELXTL
_computing_publication_material
;
SHELXTL, PARST (Nardelli, 1995) and PLATON (Spek, 2003)
;
_computing_structure_refinement SHELXTL
_computing_structure_solution 'SHELXTL (Sheldrick, 1997)'
_diffrn_ambient_temperature 293(2)
_diffrn_detector_area_resol_mean 8.33
_diffrn_measured_fraction_theta_full 0.949
_diffrn_measured_fraction_theta_max 0.949
_diffrn_measurement_device_type
;
Siemens SMART CCD area detector diffractometer
;
_diffrn_measurement_method '\w scans'
_diffrn_radiation_monochromator graphite
_diffrn_radiation_source 'fine-focus sealed tube'
_diffrn_radiation_type MoK\a
_diffrn_radiation_wavelength 0.71073
_diffrn_reflns_av_R_equivalents 0.0134
_diffrn_reflns_av_sigmaI/netI 0.0230
_diffrn_reflns_limit_h_max 9
_diffrn_reflns_limit_h_min -9
_diffrn_reflns_limit_k_max 12
_diffrn_reflns_limit_k_min -7
_diffrn_reflns_limit_l_max 13
_diffrn_reflns_limit_l_min -12
_diffrn_reflns_number 3951
_diffrn_reflns_theta_full 28.28
_diffrn_reflns_theta_max 28.28
_diffrn_reflns_theta_min 2.57
_diffrn_standards_decay_% 0
_diffrn_standards_interval_count none
_diffrn_standards_number 0
_exptl_absorpt_coefficient_mu 1.642
_exptl_absorpt_correction_T_max 0.8273
_exptl_absorpt_correction_T_min 0.5596
_exptl_absorpt_correction_type empirical
_exptl_absorpt_process_details 'SADABS (Sheldrick, 1996)'
_exptl_crystal_colour colorless
_exptl_crystal_density_diffrn 1.885
_exptl_crystal_density_method 'not measured'
_exptl_crystal_description block
_exptl_crystal_F_000 352
_exptl_crystal_size_max 0.40
_exptl_crystal_size_mid 0.24
_exptl_crystal_size_min 0.12
_refine_diff_density_max 0.610
_refine_diff_density_min -0.513
_refine_ls_extinction_method none
_refine_ls_goodness_of_fit_ref 1.133
_refine_ls_hydrogen_treatment mixed
_refine_ls_matrix_type full
_refine_ls_number_parameters 187
_refine_ls_number_reflns 2920
_refine_ls_number_restraints 0
_refine_ls_restrained_S_all 1.133
_refine_ls_R_factor_all 0.0249
_refine_ls_R_factor_gt 0.0231
_refine_ls_shift/su_max 0.002
_refine_ls_shift/su_mean 0.000
_refine_ls_structure_factor_coef Fsqd
_refine_ls_weighting_details 'calc w=1/[\s^2^(Fo^2^)+(0.0162P)^2^+0.3840P] where P=(Fo^2^+2Fc^2^)/3'
_refine_ls_weighting_scheme calc
_refine_ls_wR_factor_gt 0.0546
_refine_ls_wR_factor_ref 0.0554
_reflns_number_gt 2776
_reflns_number_total 2920
_reflns_threshold_expression 'I > 2\s(I)'
_cod_data_source_file jz1543.cif
_cod_data_source_block I
_cod_depositor_comments
;
The following automatic conversions were performed:
'_symmetry_cell_setting' value 'Triclinic' changed to 'triclinic'
according to '/home/saulius/struct/CIF-dictionaries/cif_core.dic'
dictionary named 'cif_core.dic' version 2.4.1 from 2010-06-29.

Automatic conversion script
Id: cif_fix_enum 1527 2010-12-29 10:47:43Z saulius 

The following automatic conversions were performed:

'_symmetry_cell_setting' value 'Triclinic' changed to 'triclinic'
according to /home/saulius/struct/CIF-dictionaries/cif_core.dic
dictionary named 'cif_core.dic' version 2.4.1 from 2010-06-29.

Automatic conversion script
Id: cif_fix_values 1715 2011-07-08 13:25:40Z adriana 
;
_cod_database_code 2013175
_cod_database_fobs_code 2013175

loop_
_symmetry_equiv_pos_as_xyz
'x, y, z'
'-x, -y, -z'

loop_
_atom_site_label
_atom_site_fract_x
_atom_site_fract_y
_atom_site_fract_z
_atom_site_U_iso_or_equiv
_atom_site_adp_type
_atom_site_calc_flag
_atom_site_refinement_flags
_atom_site_occupancy
_atom_site_disorder_assembly
_atom_site_disorder_group
_atom_site_type_symbol
O1 1.0173(3) 0.79324(19) 0.1878(2) 0.0510(4) Uani d . 1 . . O
O2 0.9479(3) 0.5942(2) 0.15512(18) 0.0477(4) Uani d . 1 . . O
O3 0.6816(4) 0.1587(2) 0.5923(3) 0.0718(6) Uani d . 1 . . O
O4 0.5037(3) 0.1868(3) 0.7928(2) 0.0695(6) Uani d . 1 . . O
N3 0.6161(3) 0.2351(2) 0.6678(2) 0.0469(5) Uani d . 1 . . N
C1 0.8313(3) 0.6013(2) 0.3973(2) 0.0300(4) Uani d . 1 . . C
C2 0.7702(3) 0.4546(2) 0.4563(2) 0.0319(4) Uani d . 1 . . C
H2 0.7928 0.3987 0.3957 0.038 Uiso calc R 1 . . H
C3 0.6751(3) 0.3922(2) 0.6068(2) 0.0346(4) Uani d . 1 . . C
C4 0.6355(3) 0.4710(3) 0.7008(2) 0.0413(5) Uani d . 1 . . C
H4 0.5694 0.4272 0.8013 0.050 Uiso calc R 1 . . H
C5 0.6974(4) 0.6174(3) 0.6410(3) 0.0448(6) Uani d . 1 . . C
H5 0.6732 0.6733 0.7018 0.054 Uiso calc R 1 . . H
C6 0.7954(4) 0.6817(3) 0.4907(3) 0.0389(5) Uani d . 1 . . C
H6 0.8375 0.7799 0.4521 0.047 Uiso calc R 1 . . H
C7 0.9406(3) 0.6694(2) 0.2335(2) 0.0342(4) Uani d . 1 . . C
Ag1 1.62372(2) 0.852457(19) -0.113660(19) 0.03799(6) Uani d . 1 . . Ag
N1 1.3384(3) 0.8053(2) -0.1105(2) 0.0345(4) Uani d . 1 . . N
N2 0.9152(3) 0.8944(2) -0.1251(2) 0.0342(4) Uani d . 1 . . N
C8 1.2769(3) 0.8924(3) -0.2444(3) 0.0400(5) Uani d . 1 . . C
H8A 1.3707 0.8760 -0.3295 0.048 Uiso calc R 1 . . H
H8B 1.2803 0.9975 -0.2605 0.048 Uiso calc R 1 . . H
C9 1.0733(3) 0.8553(3) -0.2378(3) 0.0390(5) Uani d . 1 . . C
H9A 1.0520 0.9078 -0.3346 0.047 Uiso calc R 1 . . H
H9B 1.0674 0.7493 -0.2166 0.047 Uiso calc R 1 . . H
H11 1.258(4) 0.812(3) -0.035(3) 0.039(7) Uiso d . 1 . . H
H21 1.328(4) 0.712(4) -0.097(3) 0.051(8) Uiso d . 1 . . H
H12 0.928(4) 0.846(3) -0.046(3) 0.044(8) Uiso d . 1 . . H
H22 0.928(4) 0.982(3) -0.138(3) 0.045(8) Uiso d . 1 . . H
O1W 1.2671(3) 0.4702(2) -0.0027(3) 0.0528(5) Uani d . 1 . . O
H1W 1.212(5) 0.454(4) -0.057(4) 0.065(10) Uiso d . 1 . . H
H2W 1.176(5) 0.487(3) 0.056(4) 0.053(9) Uiso d . 1 . . H

loop_
_atom_site_aniso_label
_atom_site_aniso_U_11
_atom_site_aniso_U_22
_atom_site_aniso_U_33
_atom_site_aniso_U_12
_atom_site_aniso_U_13
_atom_site_aniso_U_23
O1 0.0621(12) 0.0373(9) 0.0424(9) -0.0089(8) -0.0043(8) -0.0082(7)
O2 0.0519(10) 0.0627(11) 0.0319(8) -0.0087(8) -0.0068(7) -0.0223(8)
O3 0.1001(18) 0.0447(11) 0.0606(13) -0.0163(11) -0.0057(12) -0.0172(10)
O4 0.0726(15) 0.0661(13) 0.0458(11) -0.0228(11) 0.0017(10) -0.0021(10)
N3 0.0450(12) 0.0450(11) 0.0422(11) -0.0081(9) -0.0119(9) -0.0045(9)
C1 0.0267(9) 0.0357(10) 0.0276(9) 0.0040(8) -0.0097(7) -0.0112(8)
C2 0.0294(10) 0.0374(11) 0.0315(10) 0.0019(8) -0.0104(8) -0.0145(8)
C3 0.0289(10) 0.0385(11) 0.0327(10) 0.0017(8) -0.0104(8) -0.0079(8)
C4 0.0349(11) 0.0548(14) 0.0289(10) 0.0069(10) -0.0068(8) -0.0134(10)
C5 0.0500(14) 0.0523(14) 0.0377(12) 0.0130(11) -0.0132(10) -0.0259(11)
C6 0.0438(12) 0.0364(11) 0.0403(12) 0.0079(9) -0.0160(10) -0.0173(9)
C7 0.0317(10) 0.0397(11) 0.0287(10) 0.0026(8) -0.0095(8) -0.0098(8)
Ag1 0.02415(9) 0.04587(11) 0.04422(10) -0.00267(6) -0.01187(7) -0.01412(7)
N1 0.0244(9) 0.0373(10) 0.0396(10) -0.0020(7) -0.0085(7) -0.0114(8)
N2 0.0283(9) 0.0366(10) 0.0383(10) -0.0017(7) -0.0128(7) -0.0111(8)
C8 0.0267(10) 0.0484(13) 0.0387(11) -0.0043(9) -0.0085(9) -0.0084(10)
C9 0.0294(11) 0.0508(13) 0.0409(12) -0.0026(9) -0.0126(9) -0.0182(10)
O1W 0.0419(11) 0.0617(12) 0.0655(13) -0.0013(9) -0.0163(10) -0.0333(10)

loop_
_atom_type_symbol
_atom_type_description
_atom_type_scat_dispersion_real
_atom_type_scat_dispersion_imag
_atom_type_scat_source
C C 0.0033 0.0016 'International Tables Vol C Tables 4.2.6.8 and 6.1.1.4'
H H 0.0000 0.0000 'International Tables Vol C Tables 4.2.6.8 and 6.1.1.4'
N N 0.0061 0.0033 'International Tables Vol C Tables 4.2.6.8 and 6.1.1.4'
O O 0.0106 0.0060 'International Tables Vol C Tables 4.2.6.8 and 6.1.1.4'
Ag Ag -0.8971 1.1015 'International Tables Vol C Tables 4.2.6.8 and 6.1.1.4'

loop_
_geom_angle_atom_site_label_1
_geom_angle_atom_site_label_2
_geom_angle_atom_site_label_3
_geom_angle_site_symmetry_1
_geom_angle_site_symmetry_3
_geom_angle
O3 N3 O4 . . 122.8(2)
O3 N3 C3 . . 118.9(2)
O4 N3 C3 . . 118.4(2)
C2 C1 C6 . . 119.05(19)
C2 C1 C7 . . 119.55(18)
C6 C1 C7 . . 121.4(2)
C1 C2 C3 . . 119.2(2)
C1 C2 H2 . . 120.4
C3 C2 H2 . . 120.4
C4 C3 C2 . . 122.6(2)
C4 C3 N3 . . 119.2(2)
C2 C3 N3 . . 118.2(2)
C3 C4 C5 . . 117.9(2)
C3 C4 H4 . . 121.1
C5 C4 H4 . . 121.1
C4 C5 C6 . . 120.5(2)
C4 C5 H5 . . 119.8
C6 C5 H5 . . 119.8
C1 C6 C5 . . 120.8(2)
C1 C6 H6 . . 119.6
C5 C6 H6 . . 119.6
O1 C7 O2 . . 125.1(2)
O1 C7 C1 . . 118.2(2)
O2 C7 C1 . . 116.7(2)
N2 Ag1 N1 1_655 . 177.09(8)
C8 N1 Ag1 . . 116.20(14)
C8 N1 H11 . . 111.4(19)
Ag1 N1 H11 . . 108.9(19)
C8 N1 H21 . . 106(2)
Ag1 N1 H21 . . 111(2)
H11 N1 H21 . . 102(3)
C9 N2 Ag1 . 1_455 116.02(14)
C9 N2 H12 . . 109(2)
Ag1 N2 H12 1_455 . 105(2)
C9 N2 H22 . . 108(2)
Ag1 N2 H22 1_455 . 111(2)
H12 N2 H22 . . 107(3)
N1 C8 C9 . . 114.51(18)
N1 C8 H8A . . 108.6
C9 C8 H8A . . 108.6
N1 C8 H8B . . 108.6
C9 C8 H8B . . 108.6
H8A C8 H8B . . 107.6
N2 C9 C8 . . 113.71(19)
N2 C9 H9A . . 108.8
C8 C9 H9A . . 108.8
N2 C9 H9B . . 108.8
C8 C9 H9B . . 108.8
H9A C9 H9B . . 107.7
H1W O1W H2W . . 101(3)

loop_
_geom_bond_atom_site_label_1
_geom_bond_atom_site_label_2
_geom_bond_site_symmetry_2
_geom_bond_distance
_geom_bond_publ_flag
O1 C7 . 1.240(3) yes
O2 C7 . 1.250(3) yes
O3 N3 . 1.214(3) yes
O4 N3 . 1.220(3) yes
N3 C3 . 1.470(3) ?
C1 C2 . 1.384(3) ?
C1 C6 . 1.387(3) ?
C1 C7 . 1.516(3) ?
C2 C3 . 1.384(3) ?
C2 H2 . 0.9300 ?
C3 C4 . 1.379(3) ?
C4 C5 . 1.383(4) ?
C4 H4 . 0.9300 ?
C5 C6 . 1.389(3) ?
C5 H5 . 0.9300 ?
C6 H6 . 0.9300 ?
Ag1 N2 1_655 2.1403(19) yes
Ag1 N1 . 2.1409(18) yes
N1 C8 . 1.470(3) yes
N1 H11 . 0.82(3) ?
N1 H21 . 0.87(3) ?
N2 C9 . 1.470(3) yes
N2 Ag1 1_455 2.1403(18) ?
N2 H12 . 0.79(3) ?
N2 H22 . 0.82(3) ?
C8 C9 . 1.522(3) yes
C8 H8A . 0.9700 ?
C8 H8B . 0.9700 ?
C9 H9A . 0.9700 ?
C9 H9B . 0.9700 ?
O1W H1W . 0.84(4) ?
O1W H2W . 0.78(3) ?

loop_
_geom_hbond_atom_site_label_D
_geom_hbond_atom_site_label_H
_geom_hbond_atom_site_label_A
_geom_hbond_site_symmetry_A
_geom_hbond_distance_DH
_geom_hbond_distance_HA
_geom_hbond_distance_DA
_geom_hbond_angle_DHA
_geom_hbond_publ_flag
O1W H1W O2 2_765 0.84(4) 1.93(4) 2.754(3) 171(4) yes
O1W H2W O2 1_555 0.78(4) 2.03(4) 2.789(3) 162(3) yes
N1 H11 O1 1_555 0.82(3) 2.34(3) 3.156(3) 171(3) yes
N2 H12 O1 1_555 0.79(3) 2.49(3) 3.233(3) 157(3) yes
N2 H12 O2 1_555 0.79(3) 2.54(3) 3.253(3) 151(3) yes
N1 H21 O1W 1_555 0.87(4) 2.21(4) 3.061(3) 165(3) yes
N2 H22 O1 2_775 0.82(3) 2.10(3) 2.916(3) 175(3) yes
C4 H4 O1W 1_456 0.93 2.56 3.332(3) 140 yes

loop_
_geom_torsion_atom_site_label_1
_geom_torsion_atom_site_label_2
_geom_torsion_atom_site_label_3
_geom_torsion_atom_site_label_4
_geom_torsion_site_symmetry_1
_geom_torsion
C6 C1 C2 C3 . 0.0(3)
C7 C1 C2 C3 . 178.30(19)
C1 C2 C3 C4 . 1.0(3)
C1 C2 C3 N3 . -178.43(19)
O3 N3 C3 C4 . -166.6(2)
O4 N3 C3 C4 . 13.1(3)
O3 N3 C3 C2 . 12.9(3)
O4 N3 C3 C2 . -167.5(2)
C2 C3 C4 C5 . -1.1(3)
N3 C3 C4 C5 . 178.3(2)
C3 C4 C5 C6 . 0.2(4)
C2 C1 C6 C5 . -0.9(3)
C7 C1 C6 C5 . -179.1(2)
C4 C5 C6 C1 . 0.7(4)
C2 C1 C7 O1 . -170.1(2)
C6 C1 C7 O1 . 8.2(3)
C2 C1 C7 O2 . 9.0(3)
C6 C1 C7 O2 . -172.7(2)
Ag1 N1 C8 C9 . 179.88(16)
Ag1 N2 C9 C8 1_455 178.01(15)
N1 C8 C9 N2 . 66.0(3)
